data_7155910
loop_
_publ_author_name
'Urriolabeitia, Esteban Pablo'
'Ruiz, Sara'
'Carrera, Clara'
'Villuendas, Pedro'

_publ_section_title
;
 Ru-catalysed synthesis of fused heterocycle-pyridinones and -pyrones
;
_journal_name_full 'Org. Biomol. Chem.'
_journal_paper_doi 10.1039/C7OB01497J
_journal_year 2017
_chemical_formula_sum 'C33 H21 N O S'
_chemical_formula_weight 479.57
_chemical_name_systematic
; 
 ? 
;
_space_group_IT_number 14
_symmetry_cell_setting monoclinic
_symmetry_space_group_name_Hall '-P 2ybc'
_symmetry_space_group_name_H-M 'P 1 21/c 1'
_atom_sites_solution_hydrogens geom
_atom_sites_solution_primary direct
_atom_sites_solution_secondary difmap
_audit_creation_method SHELXL-97
_audit_update_record
;
2016-12-16 deposited with the CCDC.
2017-10-03 downloaded from the CCDC.
;
_cell_angle_alpha 90.00
_cell_angle_beta 114.574(6)
_cell_angle_gamma 90.00
_cell_formula_units_Z 8
_cell_length_a 22.0506(11)
_cell_length_b 10.8562(4)
_cell_length_c 22.7711(9)
_cell_measurement_reflns_used 3709
_cell_measurement_temperature 293(2)
_cell_measurement_theta_max 19.7290
_cell_measurement_theta_min 3.6950
_cell_volume 4957.3(4)
_computing_cell_refinement
;
CrysAlisPro, Agilent Technologies,
Version 1.171.37.35 (release 13-08-2014 CrysAlis171 .NET)
(compiled Aug 13 2014,18:06:01)
;
_computing_data_collection
;
CrysAlisPro, Agilent Technologies,
Version 1.171.37.35 (release 13-08-2014 CrysAlis171 .NET)
(compiled Aug 13 2014,18:06:01)
;
_computing_data_reduction
;
CrysAlisPro, Agilent Technologies,
Version 1.171.37.35 (release 13-08-2014 CrysAlis171 .NET)
(compiled Aug 13 2014,18:06:01)
;
_computing_structure_refinement 'SHELXL-97 (Sheldrick, 1997)'
_computing_structure_solution 'SHELXS-97 (Sheldrick, 1990)'
_diffrn_ambient_temperature 293(2)
_diffrn_measured_fraction_theta_full 0.998
_diffrn_measured_fraction_theta_max 0.998
_diffrn_measurement_device_type 'Xcalibur, Sapphire3'
_diffrn_radiation_monochromator graphite
_diffrn_radiation_source 'fine-focus sealed tube'
_diffrn_radiation_type MoK\a
_diffrn_radiation_wavelength 0.71073
_diffrn_reflns_av_R_equivalents 0.0721
_diffrn_reflns_av_sigmaI/netI 0.0891
_diffrn_reflns_limit_h_max 26
_diffrn_reflns_limit_h_min -26
_diffrn_reflns_limit_k_max 12
_diffrn_reflns_limit_k_min -12
_diffrn_reflns_limit_l_max 27
_diffrn_reflns_limit_l_min -27
_diffrn_reflns_number 35681
_diffrn_reflns_theta_full 25.00
_diffrn_reflns_theta_max 25.00
_diffrn_reflns_theta_min 3.05
_exptl_absorpt_coefficient_mu 0.158
_exptl_absorpt_correction_T_max 1.00000
_exptl_absorpt_correction_T_min 0.98079
_exptl_absorpt_correction_type multi-scan
_exptl_absorpt_process_details
;
CrysAlisPro, Agilent Technologies,
Version 1.171.37.35 (release 13-08-2014 CrysAlis171 .NET)
(compiled Aug 13 2014,18:06:01)
Empirical absorption correction using spherical harmonics,
 implemented in SCALE3 ABSPACK scaling algorithm.
;
_exptl_crystal_colour yellow
_exptl_crystal_density_diffrn 1.285
_exptl_crystal_density_method 'not measured'
_exptl_crystal_description block
_exptl_crystal_F_000 2000
_exptl_crystal_size_max 0.26
_exptl_crystal_size_mid 0.24
_exptl_crystal_size_min 0.15
_refine_diff_density_max 0.200
_refine_diff_density_min -0.232
_refine_diff_density_rms 0.037
_refine_ls_extinction_method none
_refine_ls_goodness_of_fit_ref 1.019
_refine_ls_hydrogen_treatment mixed
_refine_ls_matrix_type full
_refine_ls_number_parameters 649
_refine_ls_number_reflns 8714
_refine_ls_number_restraints 0
_refine_ls_restrained_S_all 1.019
_refine_ls_R_factor_all 0.1554
_refine_ls_R_factor_gt 0.0595
_refine_ls_shift/su_max 0.001
_refine_ls_shift/su_mean 0.000
_refine_ls_structure_factor_coef Fsqd
_refine_ls_weighting_details 'calc w=1/[\s^2^(Fo^2^)+(0.0341P)^2^+0.0000P] where P=(Fo^2^+2Fc^2^)/3'
_refine_ls_weighting_scheme calc
_refine_ls_wR_factor_gt 0.0973
_refine_ls_wR_factor_ref 0.1324
_reflns_number_gt 3986
_reflns_number_total 8714
_reflns_threshold_expression >2sigma(I)
_cod_data_source_file c7ob01497j2.cif
_cod_data_source_block '__5ae'
_cod_original_sg_symbol_H-M 'P 21/c'
_cod_database_code 7155910

loop_
_symmetry_equiv_pos_as_xyz
'x, y, z'
'-x, y+1/2, -z+1/2'
'-x, -y, -z'
'x, -y-1/2, z-1/2'

loop_
_atom_site_label
_atom_site_type_symbol
_atom_site_fract_x
_atom_site_fract_y
_atom_site_fract_z
_atom_site_U_iso_or_equiv
_atom_site_adp_type
_atom_site_occupancy
_atom_site_symmetry_multiplicity
_atom_site_calc_flag
_atom_site_refinement_flags
S1 S 0.49057(5) 0.30104(11) 0.27589(5) 0.0899(4) Uani 1 1 d .
N1 N 0.40333(13) 0.5397(2) 0.35022(12) 0.0583(7) Uani 1 1 d .
O1 O 0.45670(13) 0.5779(2) 0.28392(12) 0.0904(8) Uani 1 1 d .
C1 C 0.4854(2) 0.1637(4) 0.31099(19) 0.0916(13) Uani 1 1 d .
H1A H 0.4997 0.0894 0.3007 0.110 Uiso 1 1 calc R
C2 C 0.45909(17) 0.1722(4) 0.35461(17) 0.0769(11) Uani 1 1 d .
H2A H 0.4534 0.1060 0.3777 0.092 Uiso 1 1 calc R
C3 C 0.44094(16) 0.2977(3) 0.36071(17) 0.0650(10) Uani 1 1 d .
C4 C 0.45438(16) 0.3738(4) 0.32001(16) 0.0655(10) Uani 1 1 d .
C5 C 0.41745(16) 0.3470(3) 0.40592(16) 0.0599(9) Uani 1 1 d .
C6 C 0.41221(19) 0.2608(3) 0.45440(17) 0.0628(10) Uani 1 1 d .
C7 C 0.4680(2) 0.2041(4) 0.4992(2) 0.0962(13) Uani 1 1 d .
H7A H 0.5092 0.2190 0.4985 0.115 Uiso 1 1 calc R
C8 C 0.4643(3) 0.1263(5) 0.5449(3) 0.136(2) Uani 1 1 d .
H8A H 0.5030 0.0911 0.5756 0.163 Uiso 1 1 calc R
C9 C 0.4038(4) 0.1001(5) 0.5457(3) 0.132(2) Uani 1 1 d .
H9A H 0.4012 0.0467 0.5764 0.158 Uiso 1 1 calc R
C10 C 0.3480(3) 0.1528(4) 0.5011(3) 0.1075(17) Uani 1 1 d .
H10A H 0.3068 0.1344 0.5012 0.129 Uiso 1 1 calc R
C11 C 0.35118(19) 0.2336(3) 0.45534(19) 0.0768(11) Uani 1 1 d .
H11A H 0.3124 0.2696 0.4253 0.092 Uiso 1 1 calc R
C12 C 0.40277(15) 0.4698(3) 0.40276(15) 0.0578(9) Uani 1 1 d .
C13 C 0.39081(15) 0.5434(3) 0.45116(15) 0.0536(9) Uani 1 1 d .
C14 C 0.40966(15) 0.5040(3) 0.51485(16) 0.0622(9) Uani 1 1 d .
H14A H 0.4300 0.4275 0.5274 0.075 Uiso 1 1 calc R
C15 C 0.39887(18) 0.5756(4) 0.55914(16) 0.0721(11) Uani 1 1 d .
H15A H 0.4101 0.5455 0.6006 0.087 Uiso 1 1 calc R
C16 C 0.37168(18) 0.6909(4) 0.54317(17) 0.0730(11) Uani 1 1 d .
H16A H 0.3655 0.7396 0.5738 0.088 Uiso 1 1 calc R
C17 C 0.35362(16) 0.7338(3) 0.48117(17) 0.0653(10) Uani 1 1 d .
H17A H 0.3352 0.8121 0.4702 0.078 Uiso 1 1 calc R
C18 C 0.36258(16) 0.6614(3) 0.43466(15) 0.0561(9) Uani 1 1 d .
C19 C 0.34145(16) 0.7043(3) 0.36866(15) 0.0556(9) Uani 1 1 d .
C20 C 0.2904(2) 0.8048(3) 0.34364(15) 0.0591(9) Uani 1 1 d .
C21 C 0.3072(2) 0.9283(4) 0.35498(18) 0.0855(12) Uani 1 1 d .
H21A H 0.3513 0.9505 0.3799 0.103 Uiso 1 1 calc R
C22 C 0.2587(3) 1.0200(4) 0.3293(2) 0.1053(17) Uani 1 1 d .
H22A H 0.2705 1.1026 0.3366 0.126 Uiso 1 1 calc R
C23 C 0.1942(3) 0.9873(5) 0.2937(2) 0.1024(16) Uani 1 1 d .
H23A H 0.1618 1.0481 0.2765 0.123 Uiso 1 1 calc R
C24 C 0.1766(2) 0.8666(4) 0.28300(17) 0.0864(12) Uani 1 1 d .
H24A H 0.1322 0.8452 0.2590 0.104 Uiso 1 1 calc R
C25 C 0.2243(2) 0.7760(3) 0.30753(15) 0.0638(10) Uani 1 1 d .
H25A H 0.2116 0.6938 0.2996 0.077 Uiso 1 1 calc R
C26 C 0.36236(17) 0.6465(3) 0.32881(15) 0.0573(9) Uani 1 1 d .
C27 C 0.33438(18) 0.6723(4) 0.25820(16) 0.0643(10) Uani 1 1 d .
C28 C 0.2991(2) 0.5814(4) 0.21531(19) 0.0881(12) Uani 1 1 d .
H28A H 0.2973 0.5027 0.2306 0.106 Uiso 1 1 calc R
C29 C 0.2669(2) 0.6051(6) 0.1506(2) 0.1201(18) Uani 1 1 d .
H29A H 0.2429 0.5428 0.1225 0.144 Uiso 1 1 calc R
C30 C 0.2696(3) 0.7174(7) 0.1274(3) 0.126(2) Uani 1 1 d .
H30A H 0.2478 0.7324 0.0833 0.151 Uiso 1 1 calc R
C31 C 0.3041(3) 0.8100(5) 0.1681(3) 0.1099(17) Uani 1 1 d .
H31A H 0.3051 0.8880 0.1517 0.132 Uiso 1 1 calc R
C32 C 0.3382(2) 0.7882(4) 0.2349(2) 0.0893(13) Uani 1 1 d .
H32A H 0.3628 0.8504 0.2627 0.107 Uiso 1 1 calc R
C33 C 0.44103(17) 0.5027(4) 0.31508(16) 0.0682(10) Uani 1 1 d .
S2 S 0.29083(5) 1.20732(10) 0.20150(5) 0.0937(4) Uani 1 1 d .
N2 N 0.09704(14) 1.2344(2) 0.08492(12) 0.0551(7) Uani 1 1 d .
O2 O 0.14848(12) 1.2366(2) 0.19602(11) 0.0804(8) Uani 1 1 d .
C101 C 0.3280(2) 1.1820(4) 0.1497(2) 0.0987(13) Uani 1 1 d .
H10B H 0.3739 1.1766 0.1633 0.118 Uiso 1 1 calc R
C102 C 0.28436(19) 1.1708(3) 0.08769(18) 0.0782(11) Uani 1 1 d .
H10D H 0.2968 1.1566 0.0540 0.094 Uiso 1 1 calc R
C103 C 0.21662(18) 1.1830(3) 0.07923(16) 0.0603(9) Uani 1 1 d .
C104 C 0.21457(18) 1.2053(3) 0.13760(16) 0.0624(9) Uani 1 1 d .
C105 C 0.15664(18) 1.1708(3) 0.02161(15) 0.0560(9) Uani 1 1 d .
C106 C 0.16261(17) 1.1451(3) -0.04020(16) 0.0565(9) Uani 1 1 d .
C107 C 0.13425(18) 1.2225(3) -0.09263(17) 0.0698(10) Uani 1 1 d .
H10E H 0.1092 1.2896 -0.0902 0.084 Uiso 1 1 calc R
C108 C 0.1424(2) 1.2021(4) -0.14850(18) 0.0836(12) Uani 1 1 d .
H10F H 0.1229 1.2553 -0.1834 0.100 Uiso 1 1 calc R
C109 C 0.1792(2) 1.1038(5) -0.1530(2) 0.0966(14) Uani 1 1 d .
H10G H 0.1849 1.0904 -0.1908 0.116 Uiso 1 1 calc R
C110 C 0.20734(19) 1.0260(4) -0.1019(2) 0.0881(13) Uani 1 1 d .
H11B H 0.2322 0.9590 -0.1049 0.106 Uiso 1 1 calc R
C111 C 0.19942(17) 1.0456(3) -0.04532(18) 0.0713(10) Uani 1 1 d .
H11C H 0.2189 0.9918 -0.0107 0.086 Uiso 1 1 calc R
C112 C 0.09647(17) 1.1883(3) 0.02614(14) 0.0510(8) Uani 1 1 d .
C113 C 0.03017(17) 1.1520(3) -0.02272(14) 0.0479(8) Uani 1 1 d .
C114 C -0.02741(18) 1.1927(3) -0.01769(15) 0.0524(8) Uani 1 1 d .
C115 C -0.09000(17) 1.1567(3) -0.06408(15) 0.0610(9) Uani 1 1 d .
H11D H -0.1284 1.1861 -0.0614 0.073 Uiso 1 1 calc R
C116 C -0.09546(18) 1.0784(3) -0.11357(15) 0.0647(10) Uani 1 1 d .
H11E H -0.1373 1.0560 -0.1445 0.078 Uiso 1 1 calc R
C117 C -0.03874(19) 1.0334(3) -0.11699(15) 0.0600(9) Uani 1 1 d .
H11F H -0.0423 0.9789 -0.1498 0.072 Uiso 1 1 calc R
C118 C 0.02298(17) 1.0684(3) -0.07247(14) 0.0550(9) Uani 1 1 d .
H11G H 0.0609 1.0364 -0.0752 0.066 Uiso 1 1 calc R
C119 C 0.03836(19) 1.2899(3) 0.08560(15) 0.0534(9) Uani 1 1 d .
C120 C 0.04665(17) 1.3836(3) 0.13635(15) 0.0598(9) Uani 1 1 d .
C121 C 0.01464(18) 1.3724(4) 0.17675(17) 0.0809(11) Uani 1 1 d .
H12A H -0.0078 1.2998 0.1765 0.097 Uiso 1 1 calc R
C122 C 0.0153(2) 1.4667(5) 0.2176(2) 0.1067(16) Uani 1 1 d .
H12B H -0.0064 1.4577 0.2446 0.128 Uiso 1 1 calc R
C123 C 0.0482(3) 1.5734(5) 0.2180(2) 0.1199(18) Uani 1 1 d .
H12C H 0.0477 1.6381 0.2445 0.144 Uiso 1 1 calc R
C124 C 0.0816(3) 1.5858(4) 0.1797(2) 0.1148(17) Uani 1 1 d .
H12D H 0.1048 1.6580 0.1809 0.138 Uiso 1 1 calc R
C125 C 0.0809(2) 1.4907(4) 0.13899(17) 0.0891(13) Uani 1 1 d .
H12E H 0.1039 1.4994 0.1130 0.107 Uiso 1 1 calc R
C126 C -0.02121(18) 1.2711(3) 0.03605(15) 0.0546(9) Uani 1 1 d .
C127 C -0.08277(17) 1.3286(3) 0.03596(14) 0.0558(9) Uani 1 1 d .
C128 C -0.12284(19) 1.2616(3) 0.05710(16) 0.0707(10) Uani 1 1 d .
H12F H -0.1110 1.1812 0.0713 0.085 Uiso 1 1 calc R
C129 C -0.1796(2) 1.3105(4) 0.05771(17) 0.0829(12) Uani 1 1 d .
H12G H -0.2055 1.2638 0.0728 0.099 Uiso 1 1 calc R
C130 C -0.1984(2) 1.4276(4) 0.0363(2) 0.0912(13) Uani 1 1 d .
H13A H -0.2373 1.4607 0.0365 0.109 Uiso 1 1 calc R
C131 C -0.1598(2) 1.4963(4) 0.01438(18) 0.0852(12) Uani 1 1 d .
H13B H -0.1728 1.5759 -0.0008 0.102 Uiso 1 1 calc R
C132 C -0.1017(2) 1.4479(3) 0.01475(15) 0.0693(10) Uani 1 1 d .
H13C H -0.0752 1.4956 0.0007 0.083 Uiso 1 1 calc R
C133 C 0.15368(19) 1.2252(3) 0.14483(16) 0.0623(10) Uani 1 1 d .

loop_
_atom_site_aniso_label
_atom_site_aniso_U_11
_atom_site_aniso_U_22
_atom_site_aniso_U_33
_atom_site_aniso_U_23
_atom_site_aniso_U_13
_atom_site_aniso_U_12
S1 0.0766(8) 0.1256(10) 0.0706(7) -0.0169(7) 0.0337(6) 0.0154(7)
N1 0.061(2) 0.0680(19) 0.0530(17) 0.0016(16) 0.0307(16) 0.0033(16)
O1 0.099(2) 0.108(2) 0.0907(19) 0.0135(16) 0.0657(17) 0.0048(17)
C1 0.088(3) 0.087(3) 0.089(3) -0.009(3) 0.027(3) 0.019(3)
C2 0.076(3) 0.084(3) 0.079(3) -0.012(2) 0.041(2) 0.007(2)
C3 0.052(2) 0.075(3) 0.063(2) -0.012(2) 0.019(2) 0.003(2)
C4 0.053(2) 0.084(3) 0.062(2) -0.009(2) 0.026(2) 0.009(2)
C5 0.045(2) 0.072(3) 0.061(2) -0.005(2) 0.0209(19) -0.003(2)
C6 0.057(3) 0.062(2) 0.072(2) -0.001(2) 0.029(2) 0.002(2)
C7 0.081(3) 0.108(3) 0.106(3) 0.038(3) 0.045(3) 0.019(3)
C8 0.143(6) 0.132(5) 0.139(5) 0.063(4) 0.066(4) 0.050(4)
C9 0.187(7) 0.095(4) 0.152(5) 0.032(4) 0.110(6) 0.004(4)
C10 0.135(5) 0.082(4) 0.148(5) -0.023(3) 0.101(4) -0.041(3)
C11 0.069(3) 0.072(3) 0.098(3) -0.017(2) 0.044(3) -0.012(2)
C12 0.048(2) 0.070(3) 0.056(2) -0.003(2) 0.0215(18) -0.0049(19)
C13 0.047(2) 0.066(2) 0.050(2) -0.0093(19) 0.0219(18) -0.0097(19)
C14 0.053(2) 0.075(2) 0.056(2) -0.001(2) 0.0206(19) -0.008(2)
C15 0.068(3) 0.101(3) 0.051(2) -0.002(2) 0.027(2) -0.010(2)
C16 0.063(3) 0.103(3) 0.056(3) -0.017(2) 0.028(2) -0.010(2)
C17 0.059(2) 0.076(2) 0.063(2) -0.014(2) 0.027(2) -0.005(2)
C18 0.047(2) 0.076(3) 0.045(2) -0.009(2) 0.0192(17) -0.009(2)
C19 0.058(2) 0.060(2) 0.053(2) -0.0103(19) 0.0270(19) -0.0075(19)
C20 0.074(3) 0.057(2) 0.052(2) -0.0055(19) 0.032(2) -0.006(2)
C21 0.108(4) 0.069(3) 0.082(3) -0.014(2) 0.042(3) -0.016(3)
C22 0.172(6) 0.054(3) 0.088(3) -0.013(3) 0.052(4) -0.002(4)
C23 0.157(5) 0.077(4) 0.063(3) 0.000(3) 0.035(3) 0.039(4)
C24 0.088(3) 0.089(3) 0.067(3) 0.002(3) 0.016(2) 0.023(3)
C25 0.073(3) 0.059(2) 0.057(2) -0.0003(19) 0.025(2) 0.003(2)
C26 0.061(2) 0.064(2) 0.048(2) 0.0004(19) 0.0239(19) -0.003(2)
C27 0.069(3) 0.076(3) 0.057(2) 0.001(2) 0.035(2) 0.006(2)
C28 0.097(3) 0.104(3) 0.062(3) -0.014(3) 0.032(2) -0.006(3)
C29 0.102(4) 0.193(6) 0.059(3) -0.017(4) 0.027(3) -0.013(4)
C30 0.105(5) 0.215(8) 0.066(4) 0.028(4) 0.043(3) 0.036(5)
C31 0.124(5) 0.135(5) 0.101(4) 0.044(4) 0.077(4) 0.041(4)
C32 0.112(4) 0.099(3) 0.075(3) 0.012(3) 0.057(3) 0.007(3)
C33 0.058(3) 0.100(3) 0.051(2) 0.000(2) 0.028(2) 0.002(2)
S2 0.0738(8) 0.1174(9) 0.0693(7) -0.0068(6) 0.0092(6) -0.0094(7)
N2 0.059(2) 0.0567(17) 0.0486(17) -0.0044(14) 0.0213(16) -0.0047(15)
O2 0.092(2) 0.0941(19) 0.0510(15) -0.0003(13) 0.0254(14) 0.0097(15)
C101 0.064(3) 0.132(4) 0.096(3) -0.002(3) 0.028(3) -0.018(3)
C102 0.056(3) 0.102(3) 0.072(3) -0.001(2) 0.022(2) -0.014(2)
C103 0.057(3) 0.063(2) 0.057(2) -0.0029(19) 0.020(2) -0.014(2)
C104 0.057(2) 0.066(2) 0.059(2) -0.0011(19) 0.019(2) -0.004(2)
C105 0.063(3) 0.051(2) 0.054(2) -0.0026(18) 0.024(2) -0.0055(19)
C106 0.057(2) 0.056(2) 0.058(2) -0.005(2) 0.0262(19) -0.0088(19)
C107 0.085(3) 0.067(2) 0.059(2) -0.002(2) 0.031(2) -0.012(2)
C108 0.100(4) 0.084(3) 0.063(3) 0.002(2) 0.031(3) -0.019(3)
C109 0.096(4) 0.124(4) 0.081(3) -0.027(3) 0.048(3) -0.028(3)
C110 0.068(3) 0.106(4) 0.099(3) -0.028(3) 0.045(3) -0.006(3)
C111 0.066(3) 0.073(3) 0.076(3) -0.004(2) 0.031(2) 0.000(2)
C112 0.064(3) 0.0440(19) 0.045(2) 0.0001(16) 0.0233(19) -0.0068(18)
C113 0.056(2) 0.0426(19) 0.0438(19) -0.0008(16) 0.0197(18) -0.0045(18)
C114 0.060(3) 0.046(2) 0.051(2) -0.0012(17) 0.023(2) -0.0025(19)
C115 0.060(3) 0.065(2) 0.058(2) -0.0033(19) 0.024(2) -0.001(2)
C116 0.063(3) 0.070(3) 0.053(2) -0.0029(19) 0.017(2) -0.007(2)
C117 0.071(3) 0.056(2) 0.052(2) -0.0089(18) 0.025(2) -0.009(2)
C118 0.061(3) 0.051(2) 0.054(2) -0.0052(18) 0.025(2) -0.0061(19)
C119 0.068(3) 0.047(2) 0.048(2) -0.0043(17) 0.028(2) -0.007(2)
C120 0.073(3) 0.059(2) 0.047(2) -0.0055(18) 0.025(2) -0.005(2)
C121 0.084(3) 0.096(3) 0.068(3) -0.018(2) 0.037(2) -0.013(2)
C122 0.105(4) 0.142(5) 0.080(3) -0.034(3) 0.045(3) 0.005(3)
C123 0.159(6) 0.108(4) 0.091(4) -0.036(3) 0.049(4) 0.015(4)
C124 0.185(5) 0.068(3) 0.088(3) -0.026(3) 0.052(4) -0.029(3)
C125 0.135(4) 0.068(3) 0.069(3) -0.018(2) 0.048(3) -0.029(3)
C126 0.065(3) 0.050(2) 0.052(2) 0.0003(18) 0.027(2) -0.002(2)
C127 0.068(3) 0.050(2) 0.049(2) -0.0026(17) 0.0245(19) 0.000(2)
C128 0.069(3) 0.067(2) 0.079(3) 0.011(2) 0.035(2) 0.013(2)
C129 0.079(3) 0.092(3) 0.084(3) 0.014(3) 0.041(2) 0.015(3)
C130 0.085(3) 0.094(3) 0.097(3) -0.012(3) 0.040(3) 0.024(3)
C131 0.095(4) 0.057(3) 0.083(3) -0.004(2) 0.017(3) 0.022(3)
C132 0.087(3) 0.052(2) 0.063(2) 0.0011(19) 0.026(2) -0.001(2)
C133 0.077(3) 0.060(2) 0.041(2) -0.0051(19) 0.016(2) -0.004(2)

loop_
_atom_type_symbol
_atom_type_description
_atom_type_scat_dispersion_real
_atom_type_scat_dispersion_imag
_atom_type_scat_source
C C 0.0033 0.0016 'International Tables Vol C Tables 4.2.6.8 and 6.1.1.4'
H H 0.0000 0.0000 'International Tables Vol C Tables 4.2.6.8 and 6.1.1.4'
N N 0.0061 0.0033 'International Tables Vol C Tables 4.2.6.8 and 6.1.1.4'
O O 0.0106 0.0060 'International Tables Vol C Tables 4.2.6.8 and 6.1.1.4'
S S 0.1246 0.1234 'International Tables Vol C Tables 4.2.6.8 and 6.1.1.4'

loop_
_geom_angle_atom_site_label_1
_geom_angle_atom_site_label_2
_geom_angle_atom_site_label_3
_geom_angle
C4 S1 C1 89.5(2)
C12 N1 C26 119.7(3)
C12 N1 C33 122.1(3)
C26 N1 C33 118.0(3)
C2 C1 S1 114.6(3)
C2 C1 H1A 122.7
S1 C1 H1A 122.7
C1 C2 C3 111.0(4)
C1 C2 H2A 124.5
C3 C2 H2A 124.5
C4 C3 C5 120.4(3)
C4 C3 C2 111.1(3)
C5 C3 C2 128.2(4)
C3 C4 C33 123.6(3)
C3 C4 S1 113.9(3)
C33 C4 S1 122.6(3)
C12 C5 C3 118.3(3)
C12 C5 C6 124.2(3)
C3 C5 C6 117.4(3)
C7 C6 C11 117.9(4)
C7 C6 C5 120.7(3)
C11 C6 C5 121.4(4)
C8 C7 C6 121.6(4)
C8 C7 H7A 119.2
C6 C7 H7A 119.2
C7 C8 C9 120.2(5)
C7 C8 H8A 119.9
C9 C8 H8A 119.9
C10 C9 C8 119.3(5)
C10 C9 H9A 120.3
C8 C9 H9A 120.3
C9 C10 C11 121.0(5)
C9 C10 H10A 119.5
C11 C10 H10A 119.5
C6 C11 C10 120.0(4)
C6 C11 H11A 120.0
C10 C11 H11A 120.0
C5 C12 N1 118.7(3)
C5 C12 C13 127.0(3)
N1 C12 C13 114.1(3)
C14 C13 C18 117.6(3)
C14 C13 C12 122.8(3)
C18 C13 C12 119.5(3)
C15 C14 C13 121.5(3)
C15 C14 H14A 119.3
C13 C14 H14A 119.3
C14 C15 C16 120.9(3)
C14 C15 H15A 119.6
C16 C15 H15A 119.6
C15 C16 C17 119.3(3)
C15 C16 H16A 120.4
C17 C16 H16A 120.4
C16 C17 C18 120.9(3)
C16 C17 H17A 119.5
C18 C17 H17A 119.5
C17 C18 C13 119.8(3)
C17 C18 C19 121.2(3)
C13 C18 C19 119.0(3)
C26 C19 C18 120.0(3)
C26 C19 C20 120.1(3)
C18 C19 C20 119.6(3)
C25 C20 C21 117.6(4)
C25 C20 C19 120.2(3)
C21 C20 C19 122.2(4)
C20 C21 C22 120.8(4)
C20 C21 H21A 119.6
C22 C21 H21A 119.6
C23 C22 C21 119.5(4)
C23 C22 H22A 120.2
C21 C22 H22A 120.2
C22 C23 C24 120.5(5)
C22 C23 H23A 119.7
C24 C23 H23A 119.7
C23 C24 C25 120.2(4)
C23 C24 H24A 119.9
C25 C24 H24A 119.9
C24 C25 C20 121.3(4)
C24 C25 H25A 119.3
C20 C25 H25A 119.3
C19 C26 N1 120.0(3)
C19 C26 C27 122.7(3)
N1 C26 C27 116.2(3)
C28 C27 C32 119.1(3)
C28 C27 C26 119.2(3)
C32 C27 C26 121.5(4)
C29 C28 C27 121.1(4)
C29 C28 H28A 119.5
C27 C28 H28A 119.5
C30 C29 C28 120.5(5)
C30 C29 H29A 119.8
C28 C29 H29A 119.8
C29 C30 C31 120.4(5)
C29 C30 H30A 119.8
C31 C30 H30A 119.8
C30 C31 C32 120.4(5)
C30 C31 H31A 119.8
C32 C31 H31A 119.8
C27 C32 C31 118.5(4)
C27 C32 H32A 120.7
C31 C32 H32A 120.7
O1 C33 C4 127.1(3)
O1 C33 N1 120.5(4)
C4 C33 N1 112.4(3)
C104 S2 C101 89.70(19)
C133 N2 C112 122.6(3)
C133 N2 C119 117.2(3)
C112 N2 C119 120.2(3)
C102 C101 S2 113.6(3)
C102 C101 H10B 123.2
S2 C101 H10B 123.2
C101 C102 C103 112.6(3)
C101 C102 H10D 123.7
C103 C102 H10D 123.7
C104 C103 C105 121.0(3)
C104 C103 C102 109.9(3)
C105 C103 C102 129.1(3)
C103 C104 C133 123.2(3)
C103 C104 S2 114.3(3)
C133 C104 S2 122.5(3)
C112 C105 C103 117.9(3)
C112 C105 C106 123.9(3)
C103 C105 C106 118.1(3)
C107 C106 C111 118.2(3)
C107 C106 C105 121.1(3)
C111 C106 C105 120.6(3)
C108 C107 C106 121.1(4)
C108 C107 H10E 119.5
C106 C107 H10E 119.5
C109 C108 C107 120.3(4)
C109 C108 H10F 119.8
C107 C108 H10F 119.8
C110 C109 C108 119.5(4)
C110 C109 H10G 120.3
C108 C109 H10G 120.3
C109 C110 C111 120.7(4)
C109 C110 H11B 119.6
C111 C110 H11B 119.6
C106 C111 C110 120.2(4)
C106 C111 H11C 119.9
C110 C111 H11C 119.9
C105 C112 N2 118.9(3)
C105 C112 C113 125.9(3)
N2 C112 C113 114.9(3)
C114 C113 C118 118.0(3)
C114 C113 C112 120.3(3)
C118 C113 C112 121.6(3)
C113 C114 C115 119.7(3)
C113 C114 C126 119.1(3)
C115 C114 C126 121.2(3)
C116 C115 C114 120.9(3)
C116 C115 H11D 119.6
C114 C115 H11D 119.6
C117 C116 C115 119.6(3)
C117 C116 H11E 120.2
C115 C116 H11E 120.2
C118 C117 C116 120.5(3)
C118 C117 H11F 119.8
C116 C117 H11F 119.8
C117 C118 C113 121.3(3)
C117 C118 H11G 119.4
C113 C118 H11G 119.4
C126 C119 N2 119.9(3)
C126 C119 C120 121.1(3)
N2 C119 C120 118.3(3)
C125 C120 C121 118.1(3)
C125 C120 C119 119.9(3)
C121 C120 C119 121.7(3)
C120 C121 C122 121.3(4)
C120 C121 H12A 119.4
C122 C121 H12A 119.4
C123 C122 C121 119.5(4)
C123 C122 H12B 120.3
C121 C122 H12B 120.3
C124 C123 C122 120.5(4)
C124 C123 H12C 119.8
C122 C123 H12C 119.8
C123 C124 C125 119.8(4)
C123 C124 H12D 120.1
C125 C124 H12D 120.1
C120 C125 C124 120.9(4)
C120 C125 H12E 119.5
C124 C125 H12E 119.5
C119 C126 C114 120.9(3)
C119 C126 C127 120.5(3)
C114 C126 C127 118.5(3)
C128 C127 C132 118.2(3)
C128 C127 C126 119.6(3)
C132 C127 C126 122.2(3)
C129 C128 C127 121.5(4)
C129 C128 H12F 119.2
C127 C128 H12F 119.2
C130 C129 C128 120.2(4)
C130 C129 H12G 119.9
C128 C129 H12G 119.9
C129 C130 C131 119.6(4)
C129 C130 H13A 120.2
C131 C130 H13A 120.2
C130 C131 C132 120.3(4)
C130 C131 H13B 119.8
C132 C131 H13B 119.8
C131 C132 C127 120.1(4)
C131 C132 H13C 120.0
C127 C132 H13C 120.0
O2 C133 N2 121.0(3)
O2 C133 C104 125.9(3)
N2 C133 C104 113.1(3)

loop_
_geom_bond_atom_site_label_1
_geom_bond_atom_site_label_2
_geom_bond_distance
S1 C4 1.714(3)
S1 C1 1.718(4)
N1 C12 1.421(4)
N1 C26 1.425(4)
N1 C33 1.430(4)
O1 C33 1.223(4)
C1 C2 1.346(4)
C1 H1A 0.9300
C2 C3 1.443(4)
C2 H2A 0.9300
C3 C4 1.363(4)
C3 C5 1.435(4)
C4 C33 1.424(4)
C5 C12 1.367(4)
C5 C6 1.488(4)
C6 C7 1.374(5)
C6 C11 1.386(4)
C7 C8 1.369(5)
C7 H7A 0.9300
C8 C9 1.370(6)
C8 H8A 0.9300
C9 C10 1.354(6)
C9 H9A 0.9300
C10 C11 1.387(5)
C10 H10A 0.9300
C11 H11A 0.9300
C12 C13 1.471(4)
C13 C14 1.399(4)
C13 C18 1.405(4)
C14 C15 1.370(4)
C14 H14A 0.9300
C15 C16 1.370(4)
C15 H15A 0.9300
C16 C17 1.379(4)
C16 H16A 0.9300
C17 C18 1.397(4)
C17 H17A 0.9300
C18 C19 1.453(4)
C19 C26 1.333(4)
C19 C20 1.499(4)
C20 C25 1.380(4)
C20 C21 1.387(4)
C21 C22 1.398(5)
C21 H21A 0.9300
C22 C23 1.359(6)
C22 H22A 0.9300
C23 C24 1.360(5)
C23 H23A 0.9300
C24 C25 1.377(4)
C24 H24A 0.9300
C25 H25A 0.9300
C26 C27 1.490(4)
C27 C28 1.378(4)
C27 C32 1.382(4)
C28 C29 1.367(5)
C28 H28A 0.9300
C29 C30 1.341(6)
C29 H29A 0.9300
C30 C31 1.365(6)
C30 H30A 0.9300
C31 C32 1.407(5)
C31 H31A 0.9300
C32 H32A 0.9300
S2 C104 1.706(3)
S2 C101 1.715(4)
N2 C133 1.419(4)
N2 C112 1.424(3)
N2 C119 1.434(4)
O2 C133 1.224(3)
C101 C102 1.344(4)
C101 H10B 0.9300
C102 C103 1.431(4)
C102 H10D 0.9300
C103 C104 1.370(4)
C103 C105 1.430(4)
C104 C133 1.435(4)
C105 C112 1.386(4)
C105 C106 1.493(4)
C106 C107 1.379(4)
C106 C111 1.385(4)
C107 C108 1.375(4)
C107 H10E 0.9300
C108 C109 1.370(5)
C108 H10F 0.9300
C109 C110 1.362(5)
C109 H10G 0.9300
C110 C111 1.386(4)
C110 H11B 0.9300
C111 H11C 0.9300
C112 C113 1.476(4)
C113 C114 1.393(4)
C113 C118 1.408(4)
C114 C115 1.400(4)
C114 C126 1.450(4)
C115 C116 1.376(4)
C115 H11D 0.9300
C116 C117 1.374(4)
C116 H11E 0.9300
C117 C118 1.370(4)
C117 H11F 0.9300
C118 H11G 0.9300
C119 C126 1.345(4)
C119 C120 1.493(4)
C120 C125 1.374(4)
C120 C121 1.378(4)
C121 C122 1.379(5)
C121 H12A 0.9300
C122 C123 1.364(6)
C122 H12B 0.9300
C123 C124 1.362(6)
C123 H12C 0.9300
C124 C125 1.383(5)
C124 H12D 0.9300
C125 H12E 0.9300
C126 C127 1.493(4)
C127 C128 1.377(4)
C127 C132 1.385(4)
C128 C129 1.364(4)
C128 H12F 0.9300
C129 C130 1.363(5)
C129 H12G 0.9300
C130 C131 1.372(5)
C130 H13A 0.9300
C131 C132 1.383(5)
C131 H13B 0.9300
C132 H13C 0.9300

loop_
_geom_torsion_atom_site_label_1
_geom_torsion_atom_site_label_2
_geom_torsion_atom_site_label_3
_geom_torsion_atom_site_label_4
_geom_torsion
C4 S1 C1 C2 -1.2(3)
S1 C1 C2 C3 0.4(4)
C1 C2 C3 C4 0.9(4)
C1 C2 C3 C5 -173.6(3)
C5 C3 C4 C33 -5.7(5)
C2 C3 C4 C33 179.4(3)
C5 C3 C4 S1 173.1(2)
C2 C3 C4 S1 -1.8(4)
C1 S1 C4 C3 1.7(3)
C1 S1 C4 C33 -179.4(3)
C4 C3 C5 C12 6.3(5)
C2 C3 C5 C12 -179.7(3)
C4 C3 C5 C6 -172.3(3)
C2 C3 C5 C6 1.7(5)
C12 C5 C6 C7 -115.6(4)
C3 C5 C6 C7 62.9(4)
C12 C5 C6 C11 65.3(5)
C3 C5 C6 C11 -116.2(4)
C11 C6 C7 C8 -2.1(6)
C5 C6 C7 C8 178.8(4)
C6 C7 C8 C9 2.0(8)
C7 C8 C9 C10 -0.5(9)
C8 C9 C10 C11 -0.7(8)
C7 C6 C11 C10 0.8(5)
C5 C6 C11 C10 179.9(3)
C9 C10 C11 C6 0.6(6)
C3 C5 C12 N1 7.8(5)
C6 C5 C12 N1 -173.7(3)
C3 C5 C12 C13 -167.2(3)
C6 C5 C12 C13 11.3(5)
C26 N1 C12 C5 152.5(3)
C33 N1 C12 C5 -23.8(4)
C26 N1 C12 C13 -31.8(4)
C33 N1 C12 C13 151.8(3)
C5 C12 C13 C14 17.1(5)
N1 C12 C13 C14 -158.1(3)
C5 C12 C13 C18 -166.5(3)
N1 C12 C13 C18 18.3(4)
C18 C13 C14 C15 2.4(5)
C12 C13 C14 C15 178.9(3)
C13 C14 C15 C16 -2.8(5)
C14 C15 C16 C17 1.5(5)
C15 C16 C17 C18 0.1(5)
C16 C17 C18 C13 -0.5(5)
C16 C17 C18 C19 177.7(3)
C14 C13 C18 C17 -0.7(4)
C12 C13 C18 C17 -177.3(3)
C14 C13 C18 C19 -179.0(3)
C12 C13 C18 C19 4.4(4)
C17 C18 C19 C26 166.2(3)
C13 C18 C19 C26 -15.6(5)
C17 C18 C19 C20 -20.4(5)
C13 C18 C19 C20 157.9(3)
C26 C19 C20 C25 75.7(4)
C18 C19 C20 C25 -97.7(4)
C26 C19 C20 C21 -103.7(4)
C18 C19 C20 C21 82.9(4)
C25 C20 C21 C22 -1.4(5)
C19 C20 C21 C22 178.1(3)
C20 C21 C22 C23 1.0(6)
C21 C22 C23 C24 0.1(7)
C22 C23 C24 C25 -0.8(6)
C23 C24 C25 C20 0.5(5)
C21 C20 C25 C24 0.6(5)
C19 C20 C25 C24 -178.8(3)
C18 C19 C26 N1 2.5(5)
C20 C19 C26 N1 -170.9(3)
C18 C19 C26 C27 169.9(3)
C20 C19 C26 C27 -3.5(5)
C12 N1 C26 C19 22.3(4)
C33 N1 C26 C19 -161.2(3)
C12 N1 C26 C27 -146.0(3)
C33 N1 C26 C27 30.5(4)
C19 C26 C27 C28 -114.3(4)
N1 C26 C27 C28 53.6(4)
C19 C26 C27 C32 60.3(5)
N1 C26 C27 C32 -131.8(3)
C32 C27 C28 C29 -1.5(6)
C26 C27 C28 C29 173.2(4)
C27 C28 C29 C30 0.8(7)
C28 C29 C30 C31 -0.6(8)
C29 C30 C31 C32 1.1(8)
C28 C27 C32 C31 1.9(5)
C26 C27 C32 C31 -172.7(3)
C30 C31 C32 C27 -1.7(6)
C3 C4 C33 O1 173.4(4)
S1 C4 C33 O1 -5.3(6)
C3 C4 C33 N1 -8.6(5)
S1 C4 C33 N1 172.7(2)
C12 N1 C33 O1 -158.5(3)
C26 N1 C33 O1 25.1(5)
C12 N1 C33 C4 23.3(4)
C26 N1 C33 C4 -153.1(3)
C104 S2 C101 C102 -1.0(3)
S2 C101 C102 C103 0.2(5)
C101 C102 C103 C104 1.0(5)
C101 C102 C103 C105 -176.7(4)
C105 C103 C104 C133 -3.8(5)
C102 C103 C104 C133 178.3(3)
C105 C103 C104 S2 176.1(2)
C102 C103 C104 S2 -1.9(4)
C101 S2 C104 C103 1.7(3)
C101 S2 C104 C133 -178.5(3)
C104 C103 C105 C112 3.1(5)
C102 C103 C105 C112 -179.4(3)
C104 C103 C105 C106 -179.4(3)
C102 C103 C105 C106 -1.9(5)
C112 C105 C106 C107 54.6(5)
C103 C105 C106 C107 -122.7(4)
C112 C105 C106 C111 -128.2(3)
C103 C105 C106 C111 54.4(4)
C111 C106 C107 C108 -0.3(5)
C105 C106 C107 C108 176.9(3)
C106 C107 C108 C109 -0.1(6)
C107 C108 C109 C110 0.4(6)
C108 C109 C110 C111 -0.3(6)
C107 C106 C111 C110 0.3(5)
C105 C106 C111 C110 -176.9(3)
C109 C110 C111 C106 0.0(6)
C103 C105 C112 N2 8.8(4)
C106 C105 C112 N2 -168.5(3)
C103 C105 C112 C113 -164.6(3)
C106 C105 C112 C113 18.0(5)
C133 N2 C112 C105 -21.4(4)
C119 N2 C112 C105 160.2(3)
C133 N2 C112 C113 152.7(3)
C119 N2 C112 C113 -25.7(4)
C105 C112 C113 C114 -169.2(3)
N2 C112 C113 C114 17.1(4)
C105 C112 C113 C118 15.7(5)
N2 C112 C113 C118 -157.9(3)
C118 C113 C114 C115 -4.3(4)
C112 C113 C114 C115 -179.5(3)
C118 C113 C114 C126 175.2(2)
C112 C113 C114 C126 0.0(4)
C113 C114 C115 C116 2.1(5)
C126 C114 C115 C116 -177.5(3)
C114 C115 C116 C117 0.9(5)
C115 C116 C117 C118 -1.6(5)
C116 C117 C118 C113 -0.8(5)
C114 C113 C118 C117 3.7(4)
C112 C113 C118 C117 178.9(3)
C133 N2 C119 C126 -161.3(3)
C112 N2 C119 C126 17.2(4)
C133 N2 C119 C120 28.4(4)
C112 N2 C119 C120 -153.1(3)
C126 C119 C120 C125 -108.5(4)
N2 C119 C120 C125 61.7(4)
C126 C119 C120 C121 64.3(4)
N2 C119 C120 C121 -125.6(3)
C125 C120 C121 C122 1.6(5)
C119 C120 C121 C122 -171.3(4)
C120 C121 C122 C123 0.1(7)
C121 C122 C123 C124 -1.8(8)
C122 C123 C124 C125 1.6(8)
C121 C120 C125 C124 -1.8(6)
C119 C120 C125 C124 171.2(4)
C123 C124 C125 C120 0.2(7)
N2 C119 C126 C114 1.5(4)
C120 C119 C126 C114 171.5(3)
N2 C119 C126 C127 -179.8(3)
C120 C119 C126 C127 -9.8(5)
C113 C114 C126 C119 -9.9(4)
C115 C114 C126 C119 169.7(3)
C113 C114 C126 C127 171.4(3)
C115 C114 C126 C127 -9.1(4)
C119 C126 C127 C128 -96.2(4)
C114 C126 C127 C128 82.5(4)
C119 C126 C127 C132 84.2(4)
C114 C126 C127 C132 -97.1(4)
C132 C127 C128 C129 -0.3(5)
C126 C127 C128 C129 -179.9(3)
C127 C128 C129 C130 0.9(6)
C128 C129 C130 C131 -0.4(6)
C129 C130 C131 C132 -0.8(6)
C130 C131 C132 C127 1.4(6)
C128 C127 C132 C131 -0.8(5)
C126 C127 C132 C131 178.7(3)
C112 N2 C133 O2 -161.7(3)
C119 N2 C133 O2 16.7(4)
C112 N2 C133 C104 19.9(4)
C119 N2 C133 C104 -161.7(3)
C103 C104 C133 O2 174.4(3)
S2 C104 C133 O2 -5.4(5)
C103 C104 C133 N2 -7.3(5)
S2 C104 C133 N2 172.9(2)
